data_4326294
loop_
_publ_author_name
'Chang-Jin Qin'
'Lloyd James'
'Jy D. Chartres'
'Leighton J. Alcock'
'Kimberley J. Davis'
'Anthony C. Willis'
'Alan M. Sargeson'
'Paul V. Bernhardt'
'Stephen F. Ralph'

_publ_contact_author_address
;
Research School of Chemistry,
The Australian National University,
Canberra, A. C. T. 0200, Australia
;
_publ_contact_author_email ' willis@rsc.anu.edu.au '
_publ_contact_author_fax ' 61 2 6125 0750 '
_publ_contact_author_name ' Anthony C. Willis '
_publ_contact_author_phone ' 61 2 6125 4109 '
_publ_section_title
;
 An Unusually Flexible Expanded Hexaamine Cage and Its CuII Complexes:
 Variable Coordination Modes and Incomplete Encapsulation
;
_journal_name_full 'Inorganic Chemistry'
_journal_page_first 9131
_journal_page_last 9140
_journal_paper_doi 10.1021/ic201326d
_journal_volume 50
_journal_year 2011
_chemical_compound_source 'synthesis as described'
_chemical_formula_moiety 'C25 H55 Cu N6, 3(N O3), H2 O'
_chemical_formula_sum 'C25 H57 Cu N9 O10'
_chemical_formula_weight 707.34
_chemical_name_systematic
;
 ?
;
_space_group_IT_number 14
_symmetry_cell_setting monoclinic
_symmetry_Int_Tables_number 14
_symmetry_space_group_name_Hall '-P 2yn'
_symmetry_space_group_name_H-M 'P 1 21/n 1'
_atom_sites_solution_hydrogens geom
_atom_sites_solution_primary direct
_atom_sites_solution_secondary difmap
_audit_conform_dict_location ftp://ftp.iucr.org/pub/cif_core.dic
_audit_conform_dict_name cif_core.dic
_audit_conform_dict_version 2.3
_audit_creation_date 2011-04-22T21:34:31-00:00
_audit_creation_method 'WinGX routine CIF_UPDATE'
_cell_angle_alpha 90
_cell_angle_beta 119.174(9)
_cell_angle_gamma 90
_cell_formula_units_Z 4
_cell_length_a 18.9958(12)
_cell_length_b 10.7350(6)
_cell_length_c 19.2966(13)
_cell_measurement_reflns_used 7492
_cell_measurement_temperature 293(2)
_cell_measurement_theta_max 29.1364
_cell_measurement_theta_min 3.0675
_cell_measurement_wavelength 0.71073
_cell_volume 3435.8(5)
_computing_cell_refinement
;
        CrysAlisPro, Oxford Diffraction Ltd.,
        Version 1.171.33.66 (release 28-04-2010 CrysAlis171 .NET)
        (compiled Apr 28 2010,14:27:37)
;
_computing_data_collection
;
        CrysAlisPro, Oxford Diffraction Ltd.,
        Version 1.171.33.66 (release 28-04-2010 CrysAlis171 .NET)
        (compiled Apr 28 2010,14:27:37)
;
_computing_data_reduction
;
        CrysAlisPro, Oxford Diffraction Ltd.,
        Version 1.171.33.66 (release 28-04-2010 CrysAlis171 .NET)
        (compiled Apr 28 2010,14:27:37)
;
_computing_molecular_graphics 'Ortep-3 for Windows (Farrugia, 1997)'
_computing_publication_material 'WinGX publication routines (Farrugia, 1999)'
_computing_structure_refinement 'SHELXL-97 (Sheldrick, 1997)'
_computing_structure_solution 'SIR92 (Giacovazzo et al, 1993)'
_diffrn_ambient_temperature 293(2)
_diffrn_detector_area_resol_mean 16.0696
_diffrn_measured_fraction_theta_full 0.998
_diffrn_measured_fraction_theta_max 0.998
_diffrn_measurement_device_type 'Xcalibur, Sapphire3, Gemini ultra'
_diffrn_measurement_method '\w scans'
_diffrn_orient_matrix_UB_11 0.0153858
_diffrn_orient_matrix_UB_12 -0.0604532
_diffrn_orient_matrix_UB_13 0.0141244
_diffrn_orient_matrix_UB_21 -0.0206053
_diffrn_orient_matrix_UB_22 -0.0009273
_diffrn_orient_matrix_UB_23 0.0223228
_diffrn_orient_matrix_UB_31 -0.0341556
_diffrn_orient_matrix_UB_32 -0.0266226
_diffrn_orient_matrix_UB_33 -0.0327872
_diffrn_radiation_monochromator graphite
_diffrn_radiation_probe x-ray
_diffrn_radiation_type MoK\a
_diffrn_radiation_wavelength 0.71073
_diffrn_reflns_av_R_equivalents 0.0549
_diffrn_reflns_av_unetI/netI 0.077
_diffrn_reflns_limit_h_max 21
_diffrn_reflns_limit_h_min -22
_diffrn_reflns_limit_k_max 12
_diffrn_reflns_limit_k_min -12
_diffrn_reflns_limit_l_max 22
_diffrn_reflns_limit_l_min -22
_diffrn_reflns_number 22796
_diffrn_reflns_theta_full 25
_diffrn_reflns_theta_max 25
_diffrn_reflns_theta_min 3.07
_exptl_absorpt_coefficient_mu 0.699
_exptl_absorpt_correction_T_max 1
_exptl_absorpt_correction_T_min 0.78583
_exptl_absorpt_correction_type multi-scan
_exptl_absorpt_process_details
;
        CrysAlisPro, Oxford Diffraction Ltd.,
        Version 1.171.33.66 (release 28-04-2010 CrysAlis171 .NET)
        (compiled Apr 28 2010,14:27:37)
        empirical absorption correction using spherical harmonics,
 implemented in SCALE3 ABSPACK scaling algorithm.
;
_exptl_crystal_colour blue
_exptl_crystal_density_diffrn 1.367
_exptl_crystal_description prism
_exptl_crystal_F_000 1516
_exptl_crystal_size_max 0.5
_exptl_crystal_size_mid 0.15
_exptl_crystal_size_min 0.1
_refine_diff_density_max 0.493
_refine_diff_density_min -0.379
_refine_diff_density_rms 0.056
_refine_ls_extinction_method none
_refine_ls_goodness_of_fit_ref 0.884
_refine_ls_hydrogen_treatment constr
_refine_ls_matrix_type full
_refine_ls_number_parameters 408
_refine_ls_number_reflns 6036
_refine_ls_number_restraints 0
_refine_ls_restrained_S_all 0.884
_refine_ls_R_factor_all 0.0695
_refine_ls_R_factor_gt 0.0412
_refine_ls_shift/su_max 0.001
_refine_ls_shift/su_mean 0
_refine_ls_structure_factor_coef Fsqd
_refine_ls_weighting_details 'calc w=1/[\s^2^(Fo^2^)+(0.0459P)^2^+0.0000P] where P=(Fo^2^+2Fc^2^)/3'
_refine_ls_weighting_scheme calc
_refine_ls_wR_factor_gt 0.0858
_refine_ls_wR_factor_ref 0.0902
_reflns_number_gt 4014
_reflns_number_total 6036
_reflns_threshold_expression >2sigma(I)
_cod_data_source_file ic201326d_si_002_4.cif
_cod_data_source_block 580pb3
_cod_original_cell_volume 3435.8(4)
_cod_database_code 4326294

loop_
_symmetry_equiv_pos_as_xyz
'x, y, z'
'-x+1/2, y+1/2, -z+1/2'
'-x, -y, -z'
'x-1/2, -y-1/2, z-1/2'

loop_
_atom_site_label
_atom_site_type_symbol
_atom_site_fract_x
_atom_site_fract_y
_atom_site_fract_z
_atom_site_U_iso_or_equiv
_atom_site_adp_type
_atom_site_occupancy
_atom_site_symmetry_multiplicity
_atom_site_calc_flag
_atom_site_refinement_flags
C1 C 0.39399(17) -0.0495(3) 0.57395(16) 0.0396(8) Uani 1 1 d .
H1A H 0.3894 -0.1253 0.5979 0.059 Uiso 1 1 calc R
H1B H 0.4272 -0.0637 0.5499 0.059 Uiso 1 1 calc R
H1C H 0.3414 -0.0229 0.5341 0.059 Uiso 1 1 calc R
C2 C 0.43235(15) 0.0518(3) 0.63780(15) 0.0272(7) Uani 1 1 d .
C3 C 0.44115(16) 0.1740(3) 0.60149(15) 0.0285(7) Uani 1 1 d .
H3A H 0.3879 0.2002 0.5612 0.034 Uiso 1 1 calc R
H3B H 0.4615 0.2370 0.6427 0.034 Uiso 1 1 calc R
C4 C 0.51321(15) 0.0024(3) 0.70483(15) 0.0278(7) Uani 1 1 d .
H4A H 0.5106 -0.0878 0.7051 0.033 Uiso 1 1 calc R
H4B H 0.5555 0.0248 0.6927 0.033 Uiso 1 1 calc R
C5 C 0.37404(16) 0.0793(3) 0.66933(16) 0.0324(7) Uani 1 1 d .
H5A H 0.3205 0.0906 0.6245 0.039 Uiso 1 1 calc R
H5B H 0.3722 0.0072 0.6988 0.039 Uiso 1 1 calc R
C6 C 0.52463(17) 0.2985(3) 0.55966(16) 0.0334(7) Uani 1 1 d .
H6A H 0.4864 0.3600 0.5579 0.040 Uiso 1 1 calc R
H6B H 0.5261 0.3043 0.5102 0.040 Uiso 1 1 calc R
C7 C 0.60842(17) 0.3313(3) 0.62816(16) 0.0323(7) Uani 1 1 d .
C8 C 0.61908(16) 0.3032(3) 0.71123(15) 0.0309(7) Uani 1 1 d .
H8A H 0.6123 0.2143 0.7145 0.037 Uiso 1 1 calc R
H8B H 0.6743 0.3231 0.7501 0.037 Uiso 1 1 calc R
C9 C 0.67288(18) 0.2552(3) 0.62095(19) 0.0459(8) Uani 1 1 d .
H9A H 0.6649 0.1681 0.6263 0.069 Uiso 1 1 calc R
H9B H 0.7254 0.2797 0.6620 0.069 Uiso 1 1 calc R
H9C H 0.6687 0.2700 0.5700 0.069 Uiso 1 1 calc R
C10 C 0.62105(19) 0.4708(3) 0.61903(18) 0.0473(9) Uani 1 1 d .
H10A H 0.5806 0.5185 0.6233 0.071 Uiso 1 1 calc R
H10B H 0.6170 0.4851 0.5681 0.071 Uiso 1 1 calc R
H10C H 0.6735 0.4957 0.6601 0.071 Uiso 1 1 calc R
C11 C 0.61398(16) -0.0110(3) 0.84251(15) 0.0363(8) Uani 1 1 d .
H11A H 0.6548 0.0137 0.8288 0.044 Uiso 1 1 calc R
H11B H 0.6078 -0.1007 0.8363 0.044 Uiso 1 1 calc R
C12 C 0.64396(17) 0.0211(3) 0.92952(16) 0.0334(7) Uani 1 1 d .
C13 C 0.67899(17) 0.1520(3) 0.94592(17) 0.0378(8) Uani 1 1 d .
H13A H 0.7060 0.1660 1.0028 0.045 Uiso 1 1 calc R
H13B H 0.7196 0.1565 0.9293 0.045 Uiso 1 1 calc R
C14 C 0.71432(19) -0.0676(3) 0.97978(18) 0.0524(9) Uani 1 1 d .
H14A H 0.6949 -0.1519 0.9715 0.079 Uiso 1 1 calc R
H14B H 0.7368 -0.0466 1.0349 0.079 Uiso 1 1 calc R
H14C H 0.7551 -0.0597 0.9643 0.079 Uiso 1 1 calc R
C15 C 0.57893(19) 0.0039(3) 0.95311(18) 0.0492(9) Uani 1 1 d .
H15A H 0.5586 -0.0798 0.9413 0.074 Uiso 1 1 calc R
H15B H 0.5357 0.0615 0.9240 0.074 Uiso 1 1 calc R
H15C H 0.6014 0.0191 1.0090 0.074 Uiso 1 1 calc R
C16 C 0.34919(17) 0.1844(3) 0.76682(17) 0.0331(7) Uani 1 1 d .
H16A H 0.3768 0.1266 0.8105 0.040 Uiso 1 1 calc R
H16B H 0.2961 0.1505 0.7319 0.040 Uiso 1 1 calc R
C17 C 0.33924(17) 0.3070(3) 0.79964(17) 0.0345(7) Uani 1 1 d .
C18 C 0.41999(17) 0.3664(3) 0.85719(17) 0.0361(7) Uani 1 1 d .
H18A H 0.4097 0.4443 0.8761 0.043 Uiso 1 1 calc R
H18B H 0.4479 0.3118 0.9027 0.043 Uiso 1 1 calc R
C19 C 0.2964(2) 0.2798(3) 0.8483(2) 0.0575(10) Uani 1 1 d .
H19A H 0.2895 0.3560 0.8703 0.086 Uiso 1 1 calc R
H19B H 0.3284 0.2229 0.8905 0.086 Uiso 1 1 calc R
H19C H 0.2446 0.2433 0.8145 0.086 Uiso 1 1 calc R
C20 C 0.28743(17) 0.3976(3) 0.73218(18) 0.0486(9) Uani 1 1 d .
H20A H 0.2820 0.4748 0.7543 0.073 Uiso 1 1 calc R
H20B H 0.2351 0.3619 0.6996 0.073 Uiso 1 1 calc R
H20C H 0.3129 0.4128 0.7005 0.073 Uiso 1 1 calc R
C21 C 0.59760(17) 0.4852(3) 0.78052(16) 0.0333(7) Uani 1 1 d .
H21A H 0.5595 0.5516 0.7529 0.040 Uiso 1 1 calc R
H21B H 0.6475 0.5057 0.7808 0.040 Uiso 1 1 calc R
C22 C 0.66607(16) 0.3683(3) 0.90957(16) 0.0323(7) Uani 1 1 d .
H22A H 0.7003 0.3493 0.8866 0.039 Uiso 1 1 calc R
H22B H 0.7009 0.3905 0.9647 0.039 Uiso 1 1 calc R
C23 C 0.53733(16) 0.4838(3) 0.87362(16) 0.0337(7) Uani 1 1 d .
H23A H 0.5521 0.4688 0.9286 0.040 Uiso 1 1 calc R
H23B H 0.5142 0.5667 0.8599 0.040 Uiso 1 1 calc R
C24 C 0.61383(16) 0.4810(3) 0.86633(16) 0.0293(7) Uani 1 1 d .
C25 C 0.66144(19) 0.5990(3) 0.90754(17) 0.0435(8) Uani 1 1 d .
H25A H 0.6297 0.6711 0.8813 0.065 Uiso 1 1 calc R
H25B H 0.7107 0.6008 0.9050 0.065 Uiso 1 1 calc R
H25C H 0.6737 0.5988 0.9620 0.065 Uiso 1 1 calc R
N36 N 0.49453(13) 0.1712(2) 0.56483(12) 0.0300(6) Uani 1 1 d .
H1D H 0.4671 0.1386 0.5157 0.036 Uiso 1 1 calc R
H1E H 0.5370 0.1213 0.5938 0.036 Uiso 1 1 calc R
N16 N 0.53643(12) 0.0484(2) 0.78568(12) 0.0269(5) Uani 1 1 d .
H2 H 0.5007 0.0080 0.7964 0.032 Uiso 1 1 calc R
N26 N 0.39482(12) 0.1918(2) 0.72197(12) 0.0263(5) Uani 1 1 d .
H3 H 0.3750 0.2589 0.6892 0.032 Uiso 1 1 calc R
N32 N 0.56543(13) 0.3676(2) 0.73551(12) 0.0292(6) Uani 1 1 d .
H4 H 0.5212 0.3902 0.6894 0.035 Uiso 1 1 calc R
N12 N 0.62026(12) 0.2542(2) 0.90660(12) 0.0276(6) Uani 1 1 d .
H5 H 0.6021 0.2711 0.9414 0.033 Uiso 1 1 calc R
N22 N 0.47421(12) 0.3917(2) 0.82304(13) 0.0279(6) Uani 1 1 d .
H6 H 0.4434 0.4290 0.7752 0.033 Uiso 1 1 calc R
Cu1 Cu 0.516179(19) 0.23032(3) 0.800859(19) 0.02596(11) Uani 1 1 d .
N7 N 0.62158(18) 0.3190(3) 1.08899(18) 0.0484(7) Uani 1 1 d .
O1 O 0.56569(18) 0.2596(3) 1.03870(17) 0.0983(10) Uani 1 1 d .
O2 O 0.66658(19) 0.3748(3) 1.07084(16) 0.0980(11) Uani 1 1 d .
O3 O 0.63290(15) 0.3262(2) 1.15783(14) 0.0618(7) Uani 1 1 d .
N8 N 0.64505(15) -0.1110(3) 0.62823(16) 0.0435(7) Uani 1 1 d .
O4 O 0.66244(15) -0.2053(3) 0.60415(15) 0.0719(8) Uani 1 1 d .
O5 O 0.58047(12) -0.0537(2) 0.58112(11) 0.0443(6) Uani 1 1 d .
O6 O 0.68710(14) -0.0673(3) 0.69505(14) 0.0783(9) Uani 1 1 d .
N9 N 0.40601(16) 0.5636(3) 0.63104(18) 0.0493(7) Uani 1 1 d .
O7 O 0.39819(15) 0.4477(3) 0.62571(16) 0.0789(8) Uani 1 1 d .
O8 O 0.3977(2) 0.6121(3) 0.6834(2) 0.1087(12) Uani 1 1 d .
O9 O 0.4224(2) 0.6212(3) 0.58799(19) 0.1066(12) Uani 1 1 d .
O10 O 0.55193(16) 0.1776(3) 1.21272(18) 0.0780(8) Uani 1 1 d .
H10D H 0.5626 0.2101 1.1762 0.120(19) Uiso 1 1 d R
H10E H 0.5656 0.2244 1.2513 0.080(16) Uiso 1 1 d R

loop_
_atom_site_aniso_label
_atom_site_aniso_U_11
_atom_site_aniso_U_22
_atom_site_aniso_U_33
_atom_site_aniso_U_23
_atom_site_aniso_U_13
_atom_site_aniso_U_12
C1 0.0368(18) 0.037(2) 0.0368(18) -0.0120(15) 0.0117(14) -0.0037(15)
C2 0.0247(15) 0.0278(18) 0.0249(15) -0.0053(13) 0.0087(13) -0.0007(12)
C3 0.0243(15) 0.0325(18) 0.0257(15) -0.0050(13) 0.0099(13) 0.0010(13)
C4 0.0284(15) 0.0248(17) 0.0293(16) -0.0021(13) 0.0133(13) 0.0016(12)
C5 0.0255(16) 0.0323(18) 0.0367(17) -0.0065(14) 0.0130(14) -0.0059(13)
C6 0.0358(17) 0.037(2) 0.0282(16) 0.0070(14) 0.0165(14) 0.0011(14)
C7 0.0304(17) 0.0343(19) 0.0364(17) 0.0003(14) 0.0195(14) -0.0035(13)
C8 0.0235(15) 0.0332(19) 0.0308(16) -0.0013(13) 0.0091(13) -0.0022(12)
C9 0.0384(18) 0.053(2) 0.052(2) -0.0018(17) 0.0267(16) -0.0006(16)
C10 0.052(2) 0.047(2) 0.048(2) 0.0022(16) 0.0286(17) -0.0092(17)
C11 0.0339(17) 0.0312(19) 0.0349(18) 0.0022(14) 0.0098(14) 0.0110(14)
C12 0.0359(17) 0.0266(18) 0.0286(16) 0.0029(13) 0.0086(14) 0.0041(13)
C13 0.0290(17) 0.034(2) 0.0379(18) 0.0005(15) 0.0067(14) 0.0026(14)
C14 0.055(2) 0.033(2) 0.044(2) 0.0003(16) 0.0046(17) 0.0079(16)
C15 0.061(2) 0.043(2) 0.0403(19) 0.0053(16) 0.0224(18) -0.0043(17)
C16 0.0279(16) 0.0355(18) 0.0406(17) 0.0016(14) 0.0204(14) -0.0013(13)
C17 0.0293(17) 0.0356(19) 0.0438(18) -0.0052(15) 0.0219(15) -0.0005(13)
C18 0.0346(18) 0.0377(19) 0.0406(18) -0.0037(15) 0.0219(15) 0.0037(14)
C19 0.050(2) 0.072(3) 0.067(2) -0.014(2) 0.041(2) -0.0075(19)
C20 0.0308(18) 0.045(2) 0.063(2) -0.0055(17) 0.0169(16) 0.0073(15)
C21 0.0342(17) 0.0275(18) 0.0353(17) -0.0027(14) 0.0148(14) -0.0067(13)
C22 0.0260(16) 0.0335(18) 0.0316(17) -0.0037(14) 0.0096(13) -0.0060(13)
C23 0.0358(17) 0.0259(18) 0.0341(17) -0.0035(13) 0.0130(14) 0.0019(13)
C24 0.0287(16) 0.0241(17) 0.0309(16) -0.0062(13) 0.0112(13) -0.0067(12)
C25 0.049(2) 0.0309(19) 0.0412(19) -0.0079(15) 0.0142(16) -0.0121(15)
N36 0.0257(13) 0.0376(15) 0.0194(12) -0.0021(11) 0.0054(10) 0.0017(11)
N16 0.0271(13) 0.0261(14) 0.0251(13) -0.0018(10) 0.0108(10) 0.0022(10)
N26 0.0241(13) 0.0260(14) 0.0298(13) -0.0018(10) 0.0140(11) -0.0005(10)
N32 0.0262(13) 0.0311(15) 0.0267(13) -0.0027(11) 0.0100(11) -0.0047(11)
N12 0.0266(12) 0.0268(15) 0.0273(12) -0.0010(10) 0.0116(10) -0.0024(10)
N22 0.0244(13) 0.0257(14) 0.0316(13) -0.0021(11) 0.0122(11) 0.0007(10)
Cu1 0.02135(18) 0.0256(2) 0.02792(19) -0.00373(16) 0.00969(14) -0.00055(16)
N7 0.0466(19) 0.0470(19) 0.0467(19) -0.0007(15) 0.0190(16) 0.0121(14)
O1 0.085(2) 0.106(3) 0.075(2) -0.0365(18) 0.0177(17) -0.0273(19)
O2 0.102(2) 0.140(3) 0.079(2) 0.0018(19) 0.064(2) -0.024(2)
O3 0.0706(18) 0.0792(19) 0.0420(15) 0.0035(13) 0.0324(13) 0.0031(14)
N8 0.0326(16) 0.050(2) 0.0441(18) -0.0006(15) 0.0156(14) 0.0052(14)
O4 0.0606(17) 0.0658(19) 0.0830(19) -0.0075(15) 0.0300(15) 0.0253(14)
O5 0.0365(13) 0.0520(15) 0.0306(12) -0.0027(10) 0.0056(10) 0.0164(11)
O6 0.0475(16) 0.109(2) 0.0430(15) -0.0170(15) -0.0058(12) 0.0128(15)
N9 0.0363(16) 0.057(2) 0.0450(19) 0.0021(17) 0.0121(14) 0.0125(15)
O7 0.0591(17) 0.0445(19) 0.109(2) 0.0136(16) 0.0227(15) 0.0186(14)
O8 0.119(3) 0.115(3) 0.117(3) -0.057(2) 0.076(2) -0.032(2)
O9 0.118(3) 0.124(3) 0.089(2) 0.036(2) 0.060(2) -0.015(2)
O10 0.098(2) 0.0638(19) 0.0792(19) -0.0033(18) 0.0484(17) -0.0324(16)

loop_
_atom_type_symbol
_atom_type_description
_atom_type_scat_dispersion_real
_atom_type_scat_dispersion_imag
_atom_type_scat_source
C C 0.0033 0.0016 'International Tables Vol C Tables 4.2.6.8 and 6.1.1.4'
H H 0 0 'International Tables Vol C Tables 4.2.6.8 and 6.1.1.4'
N N 0.0061 0.0033 'International Tables Vol C Tables 4.2.6.8 and 6.1.1.4'
O O 0.0106 0.006 'International Tables Vol C Tables 4.2.6.8 and 6.1.1.4'
Cu Cu 0.3201 1.2651 'International Tables Vol C Tables 4.2.6.8 and 6.1.1.4'

loop_
_geom_angle_atom_site_label_1
_geom_angle_atom_site_label_2
_geom_angle_atom_site_label_3
_geom_angle
C2 C1 H1A 109.5
C2 C1 H1B 109.5
H1A C1 H1B 109.5
C2 C1 H1C 109.5
H1A C1 H1C 109.5
H1B C1 H1C 109.5
C5 C2 C3 106.1(2)
C5 C2 C1 107.7(2)
C3 C2 C1 110.7(2)
C5 C2 C4 110.6(2)
C3 C2 C4 113.0(2)
C1 C2 C4 108.6(2)
N36 C3 C2 116.7(2)
N36 C3 H3A 108.1
C2 C3 H3A 108.1
N36 C3 H3B 108.1
C2 C3 H3B 108.1
H3A C3 H3B 107.3
N16 C4 C2 115.6(2)
N16 C4 H4A 108.4
C2 C4 H4A 108.4
N16 C4 H4B 108.4
C2 C4 H4B 108.4
H4A C4 H4B 107.4
N26 C5 C2 114.9(2)
N26 C5 H5A 108.5
C2 C5 H5A 108.5
N26 C5 H5B 108.5
C2 C5 H5B 108.5
H5A C5 H5B 107.5
N36 C6 C7 114.8(2)
N36 C6 H6A 108.6
C7 C6 H6A 108.6
N36 C6 H6B 108.6
C7 C6 H6B 108.6
H6A C6 H6B 107.5
C9 C7 C6 109.8(2)
C9 C7 C10 109.4(2)
C6 C7 C10 106.2(2)
C9 C7 C8 106.5(2)
C6 C7 C8 113.9(2)
C10 C7 C8 111.1(2)
N32 C8 C7 118.3(2)
N32 C8 H8A 107.7
C7 C8 H8A 107.7
N32 C8 H8B 107.7
C7 C8 H8B 107.7
H8A C8 H8B 107.1
C7 C9 H9A 109.5
C7 C9 H9B 109.5
H9A C9 H9B 109.5
C7 C9 H9C 109.5
H9A C9 H9C 109.5
H9B C9 H9C 109.5
C7 C10 H10A 109.5
C7 C10 H10B 109.5
H10A C10 H10B 109.5
C7 C10 H10C 109.5
H10A C10 H10C 109.5
H10B C10 H10C 109.5
N16 C11 C12 114.8(2)
N16 C11 H11A 108.6
C12 C11 H11A 108.6
N16 C11 H11B 108.6
C12 C11 H11B 108.6
H11A C11 H11B 107.5
C13 C12 C15 112.8(2)
C13 C12 C11 109.2(2)
C15 C12 C11 112.3(2)
C13 C12 C14 106.5(2)
C15 C12 C14 108.6(3)
C11 C12 C14 107.3(2)
N12 C13 C12 115.7(2)
N12 C13 H13A 108.4
C12 C13 H13A 108.4
N12 C13 H13B 108.4
C12 C13 H13B 108.4
H13A C13 H13B 107.4
C12 C14 H14A 109.5
C12 C14 H14B 109.5
H14A C14 H14B 109.5
C12 C14 H14C 109.5
H14A C14 H14C 109.5
H14B C14 H14C 109.5
C12 C15 H15A 109.5
C12 C15 H15B 109.5
H15A C15 H15B 109.5
C12 C15 H15C 109.5
H15A C15 H15C 109.5
H15B C15 H15C 109.5
N26 C16 C17 115.0(2)
N26 C16 H16A 108.5
C17 C16 H16A 108.5
N26 C16 H16B 108.5
C17 C16 H16B 108.5
H16A C16 H16B 107.5
C16 C17 C18 112.4(2)
C16 C17 C20 110.8(2)
C18 C17 C20 110.7(2)
C16 C17 C19 107.5(2)
C18 C17 C19 106.1(2)
C20 C17 C19 109.0(3)
N22 C18 C17 114.8(2)
N22 C18 H18A 108.6
C17 C18 H18A 108.6
N22 C18 H18B 108.6
C17 C18 H18B 108.6
H18A C18 H18B 107.5
C17 C19 H19A 109.5
C17 C19 H19B 109.5
H19A C19 H19B 109.5
C17 C19 H19C 109.5
H19A C19 H19C 109.5
H19B C19 H19C 109.5
C17 C20 H20A 109.5
C17 C20 H20B 109.5
H20A C20 H20B 109.5
C17 C20 H20C 109.5
H20A C20 H20C 109.5
H20B C20 H20C 109.5
N32 C21 C24 114.6(2)
N32 C21 H21A 108.6
C24 C21 H21A 108.6
N32 C21 H21B 108.6
C24 C21 H21B 108.6
H21A C21 H21B 107.6
N12 C22 C24 114.8(2)
N12 C22 H22A 108.6
C24 C22 H22A 108.6
N12 C22 H22B 108.6
C24 C22 H22B 108.6
H22A C22 H22B 107.6
N22 C23 C24 115.1(2)
N22 C23 H23A 108.5
C24 C23 H23A 108.5
N22 C23 H23B 108.5
C24 C23 H23B 108.5
H23A C23 H23B 107.5
C23 C24 C22 111.0(2)
C23 C24 C21 113.6(2)
C22 C24 C21 110.4(2)
C23 C24 C25 106.4(2)
C22 C24 C25 108.0(2)
C21 C24 C25 107.1(2)
C24 C25 H25A 109.5
C24 C25 H25B 109.5
H25A C25 H25B 109.5
C24 C25 H25C 109.5
H25A C25 H25C 109.5
H25B C25 H25C 109.5
C3 N36 C6 112.4(2)
C3 N36 H1D 109.1
C6 N36 H1D 109.1
C3 N36 H1E 109.1
C6 N36 H1E 109.1
H1D N36 H1E 107.9
C4 N16 C11 108.3(2)
C4 N16 Cu1 119.29(16)
C11 N16 Cu1 119.60(17)
C4 N16 H2 102.1
C11 N16 H2 102.1
Cu1 N16 H2 102.1
C16 N26 C5 108.3(2)
C16 N26 Cu1 109.45(16)
C5 N26 Cu1 118.95(16)
C16 N26 H3 106.5
C5 N26 H3 106.5
Cu1 N26 H3 106.5
C8 N32 C21 115.5(2)
C8 N32 Cu1 112.51(16)
C21 N32 Cu1 111.62(16)
C8 N32 H4 105.4
C21 N32 H4 105.4
Cu1 N32 H4 105.4
C13 N12 C22 108.0(2)
C13 N12 Cu1 122.47(17)
C22 N12 Cu1 113.79(15)
C13 N12 H5 103.4
C22 N12 H5 103.4
Cu1 N12 H5 103.4
C23 N22 C18 109.8(2)
C23 N22 Cu1 115.39(16)
C18 N22 Cu1 111.28(17)
C23 N22 H6 106.6
C18 N22 H6 106.6
Cu1 N22 H6 106.6
N22 Cu1 N16 164.77(9)
N22 Cu1 N12 88.34(9)
N16 Cu1 N12 96.00(8)
N22 Cu1 N26 85.17(8)
N16 Cu1 N26 85.66(8)
N12 Cu1 N26 159.10(9)
N22 Cu1 N32 83.19(8)
N16 Cu1 N32 111.26(8)
N12 Cu1 N32 90.71(8)
N26 Cu1 N32 108.16(8)
O1 N7 O2 119.2(3)
O1 N7 O3 121.2(3)
O2 N7 O3 119.6(3)
O4 N8 O6 123.7(3)
O4 N8 O5 118.2(3)
O6 N8 O5 118.1(3)
O9 N9 O8 122.8(4)
O9 N9 O7 121.3(4)
O8 N9 O7 115.9(4)
H10D O10 H10E 112.3

loop_
_geom_bond_atom_site_label_1
_geom_bond_atom_site_label_2
_geom_bond_distance
C1 C2 1.535(4)
C1 H1A 0.9600
C1 H1B 0.9600
C1 H1C 0.9600
C2 C5 1.530(4)
C2 C3 1.534(4)
C2 C4 1.542(3)
C3 N36 1.493(3)
C3 H3A 0.9700
C3 H3B 0.9700
C4 N16 1.483(3)
C4 H4A 0.9700
C4 H4B 0.9700
C5 N26 1.502(3)
C5 H5A 0.9700
C5 H5B 0.9700
C6 N36 1.503(3)
C6 C7 1.534(4)
C6 H6A 0.9700
C6 H6B 0.9700
C7 C9 1.534(4)
C7 C10 1.540(4)
C7 C8 1.544(4)
C8 N32 1.484(3)
C8 H8A 0.9700
C8 H8B 0.9700
C9 H9A 0.9600
C9 H9B 0.9600
C9 H9C 0.9600
C10 H10A 0.9600
C10 H10B 0.9600
C10 H10C 0.9600
C11 N16 1.485(3)
C11 C12 1.526(4)
C11 H11A 0.9700
C11 H11B 0.9700
C12 C13 1.520(4)
C12 C15 1.522(4)
C12 C14 1.540(4)
C13 N12 1.482(3)
C13 H13A 0.9700
C13 H13B 0.9700
C14 H14A 0.9600
C14 H14B 0.9600
C14 H14C 0.9600
C15 H15A 0.9600
C15 H15B 0.9600
C15 H15C 0.9600
C16 N26 1.496(3)
C16 C17 1.512(4)
C16 H16A 0.9700
C16 H16B 0.9700
C17 C18 1.527(4)
C17 C20 1.536(4)
C17 C19 1.542(4)
C18 N22 1.493(3)
C18 H18A 0.9700
C18 H18B 0.9700
C19 H19A 0.9600
C19 H19B 0.9600
C19 H19C 0.9600
C20 H20A 0.9600
C20 H20B 0.9600
C20 H20C 0.9600
C21 N32 1.484(3)
C21 C24 1.530(4)
C21 H21A 0.9700
C21 H21B 0.9700
C22 N12 1.487(3)
C22 C24 1.529(4)
C22 H22A 0.9700
C22 H22B 0.9700
C23 N22 1.492(3)
C23 C24 1.527(4)
C23 H23A 0.9700
C23 H23B 0.9700
C24 C25 1.534(4)
C25 H25A 0.9600
C25 H25B 0.9600
C25 H25C 0.9600
N36 H1D 0.9000
N36 H1E 0.9000
N16 Cu1 2.039(2)
N16 H2 0.9100
N26 Cu1 2.093(2)
N26 H3 0.9100
N32 Cu1 2.406(2)
N32 H4 0.9100
N12 Cu1 2.051(2)
N12 H5 0.9100
N22 Cu1 2.037(2)
N22 H6 0.9100
N7 O1 1.213(3)
N7 O2 1.226(4)
N7 O3 1.240(3)
N8 O4 1.225(3)
N8 O6 1.232(3)
N8 O5 1.274(3)
N9 O9 1.192(4)
N9 O8 1.213(3)
N9 O7 1.251(4)
O10 H10D 0.8929
O10 H10E 0.8284

loop_
_geom_hbond_atom_site_label_D
_geom_hbond_atom_site_label_H
_geom_hbond_atom_site_label_A
_geom_hbond_distance_DH
_geom_hbond_distance_HA
_geom_hbond_distance_DA
_geom_hbond_angle_DHA
_geom_hbond_site_symmetry_A
N36 H1D O5 0.90 1.87 2.764(3) 172.5 3_656
N36 H1D O4 0.90 2.52 3.190(3) 131.3 3_656
N36 H1E O5 0.90 2.11 2.844(3) 137.7 .
N16 H2 O10 0.91 2.20 2.959(3) 140.7 3_657
N26 H3 O7 0.91 2.52 3.334(4) 149.9 .
N32 H4 O7 0.91 2.13 2.960(3) 150.6 .
N12 H5 O1 0.91 2.30 3.186(4) 164.7 .
N12 H5 O2 0.91 2.45 3.127(4) 131.5 .
N22 H6 O8 0.91 2.50 3.340(4) 153.4 .
N22 H6 O7 0.91 2.59 3.404(4) 149.9 .
O10 H10D O3 0.89 1.98 2.761(4) 144.9 .
O10 H10E O8 0.83 2.07 2.856(4) 157.7 3_667
